data_1556340
loop_
_publ_author_name
'Preetz, Angelika'
'Kohrt, Christina'
'Mei\&sner, Antje'
'Wei, Siping'
'Drexler, Hans-Joachim'
'Buschmann, Helmut'
'Heller, Detlef'

_publ_section_title
;
 Halide bridged trinuclear rhodium complexes and their inhibiting
 influence on catalysis
;
_journal_issue 2
_journal_name_full 'Catal. Sci. Technol.'
_journal_page_first 462
_journal_paper_doi 10.1039/C2CY20591B
_journal_volume 3
_journal_year 2013
_chemical_absolute_configuration ad
_chemical_formula_sum 'C37 H86 B Cl4 F4 P6 Rh3'
_chemical_formula_weight 1254.22
_space_group_IT_number 1
_space_group_name_Hall 'P 1'
_space_group_name_H-M_alt 'P 1'
_symmetry_cell_setting triclinic
_symmetry_Int_Tables_number 1
_symmetry_space_group_name_H-M 'P 1'
_atom_sites_solution_hydrogens geom
_atom_sites_solution_primary direct
_atom_sites_solution_secondary difmap
_audit_creation_method SHELXL-97
_cell_angle_alpha 109.83(3)
_cell_angle_beta 94.19(3)
_cell_angle_gamma 90.56(3)
_cell_formula_units_Z 1
_cell_length_a 9.6676(19)
_cell_length_b 12.005(2)
_cell_length_c 12.658(3)
_cell_measurement_reflns_used 25456
_cell_measurement_temperature 150(2)
_cell_measurement_theta_max 26.68
_cell_measurement_theta_min 1.72
_cell_volume 1377.3(6)
_computing_cell_refinement X-AREA
_computing_data_collection 'X-AREA (Stoe & Cie, 2005)'
_computing_data_reduction 'X-RED (Stoe & Cie, 2005)'
_computing_molecular_graphics 'SHELXTL (Sheldrick, 2008)'
_computing_publication_material 'SHELXTL (Sheldrick, 2008)'
_computing_structure_refinement 'SHELXL-97 (Sheldrick, 2008)'
_computing_structure_solution 'SHELXS-97 (Sheldrick, 2008)'
_diffrn_ambient_temperature 150(2)
_diffrn_detector 'image plate (34 cm diameter)'
_diffrn_detector_area_resol_mean 6.67
_diffrn_detector_type STOE
_diffrn_measured_fraction_theta_full 0.998
_diffrn_measured_fraction_theta_max 0.998
_diffrn_measurement_details ' 360 frames, detector distance = 125 mm'
_diffrn_measurement_device '2-circle goniometer'
_diffrn_measurement_device_type 'STOE IPDS 2'
_diffrn_measurement_method 'rotation method'
_diffrn_radiation_collimation '0.5 mm diameter, monocapillary'
_diffrn_radiation_monochromator 'plane graphite'
_diffrn_radiation_polarisn_norm 0
_diffrn_radiation_type 'Mo K\a'
_diffrn_radiation_wavelength 0.71073
_diffrn_reflns_av_R_equivalents 0.0195
_diffrn_reflns_av_sigmaI/netI 0.0402
_diffrn_reflns_limit_h_max 11
_diffrn_reflns_limit_h_min -11
_diffrn_reflns_limit_k_max 14
_diffrn_reflns_limit_k_min -14
_diffrn_reflns_limit_l_max 15
_diffrn_reflns_limit_l_min -15
_diffrn_reflns_number 19961
_diffrn_reflns_theta_full 26.16
_diffrn_reflns_theta_max 26.16
_diffrn_reflns_theta_min 2.11
_diffrn_source 'sealed X-ray tube, 12 x 0.4 mm long-fine focus'
_diffrn_source_current 30
_diffrn_source_power 1.50
_diffrn_source_voltage 50
_exptl_absorpt_coefficient_mu 1.295
_exptl_absorpt_correction_T_max 0.8905
_exptl_absorpt_correction_T_min 0.7072
_exptl_absorpt_correction_type numerical
_exptl_absorpt_process_details 'X-SHAPE and X-RED32 (Stoe & Cie, 2005)'
_exptl_crystal_colour 'pale red'
_exptl_crystal_density_diffrn 1.512
_exptl_crystal_density_method 'not measured'
_exptl_crystal_description rod
_exptl_crystal_F_000 642
_exptl_crystal_size_max 0.350
_exptl_crystal_size_mid 0.200
_exptl_crystal_size_min 0.100
_refine_diff_density_max 0.623
_refine_diff_density_min -0.348
_refine_diff_density_rms 0.067
_refine_ls_abs_structure_details 'Flack H D (1983), Acta Cryst. A39, 876-881'
_refine_ls_abs_structure_Flack -0.018(18)
_refine_ls_extinction_method none
_refine_ls_goodness_of_fit_ref 0.991
_refine_ls_hydrogen_treatment constr
_refine_ls_matrix_type full
_refine_ls_number_parameters 512
_refine_ls_number_reflns 10467
_refine_ls_number_restraints 9
_refine_ls_restrained_S_all 0.998
_refine_ls_R_factor_all 0.0274
_refine_ls_R_factor_gt 0.0236
_refine_ls_shift/su_max 0.001
_refine_ls_shift/su_mean 0.000
_refine_ls_structure_factor_coef Fsqd
_refine_ls_weighting_details 'calc w=1/[\s^2^(Fo^2^)+(0.0230P)^2^+0.0000P] where P=(Fo^2^+2Fc^2^)/3'
_refine_ls_weighting_scheme calc
_refine_ls_wR_factor_gt 0.0486
_refine_ls_wR_factor_ref 0.0490
_reflns_number_gt 9425
_reflns_number_total 10467
_reflns_threshold_expression >2sigma(I)
_cod_data_source_file c2cy20591b.txt
_cod_data_source_block ks1164absom
_cod_original_cell_volume 1377.3(5)
_cod_database_code 1556340

loop_
_symmetry_equiv_pos_as_xyz
'x, y, z'

loop_
_atom_site_label
_atom_site_type_symbol
_atom_site_fract_x
_atom_site_fract_y
_atom_site_fract_z
_atom_site_U_iso_or_equiv
_atom_site_adp_type
_atom_site_occupancy
_atom_site_symmetry_multiplicity
_atom_site_calc_flag
_atom_site_refinement_flags
_atom_site_disorder_assembly
_atom_site_disorder_group
Rh1 Rh 0.57342(3) 0.43397(2) 1.09975(2) 0.02276(7) Uani 1 1 d . . .
Rh2 Rh 0.56960(3) 0.41513(2) 0.83883(2) 0.02258(7) Uani 1 1 d . . .
Rh3 Rh 0.49299(3) 0.18187(2) 0.89883(2) 0.02515(7) Uani 1 1 d . . .
Cl1 Cl 0.70284(9) 0.31094(7) 0.94548(7) 0.02331(18) Uani 1 1 d . . .
Cl2 Cl 0.38543(9) 0.37417(7) 0.94799(7) 0.02318(18) Uani 1 1 d . . .
P1 P 0.74054(11) 0.46438(10) 1.23332(8) 0.0330(2) Uani 1 1 d . . .
P2 P 0.45903(11) 0.56077(9) 1.22765(8) 0.0311(2) Uani 1 1 d . . .
P3 P 0.73995(11) 0.48833(9) 0.77570(8) 0.0293(2) Uani 1 1 d . . .
P4 P 0.43688(11) 0.47318(9) 0.72148(8) 0.0287(2) Uani 1 1 d . . .
P5 P 0.59295(12) 0.01434(9) 0.82380(9) 0.0335(2) Uani 1 1 d . . .
P6 P 0.30846(11) 0.07269(9) 0.89350(10) 0.0355(2) Uani 1 1 d . . .
C1 C 0.7014(6) 0.5845(5) 1.3624(4) 0.0540(14) Uani 1 1 d . . .
H1A H 0.7382 0.5655 1.4291 0.065 Uiso 1 1 calc R . .
H1B H 0.7482 0.6592 1.3649 0.065 Uiso 1 1 calc R . .
C2 C 0.5494(6) 0.6013(5) 1.3668(4) 0.0607(14) Uani 1 1 d . . .
H2A H 0.5331 0.6853 1.4094 0.073 Uiso 1 1 calc R . .
H2B H 0.5110 0.5524 1.4077 0.073 Uiso 1 1 calc R . .
C3 C 0.9094(5) 0.5147(5) 1.2077(4) 0.0520(13) Uani 1 1 d . . .
H3A H 0.9751 0.5251 1.2733 0.078 Uiso 1 1 calc R . .
H3B H 0.9003 0.5904 1.1947 0.078 Uiso 1 1 calc R . .
H3C H 0.9436 0.4557 1.1411 0.078 Uiso 1 1 calc R . .
C4 C 0.7839(5) 0.3343(4) 1.2771(3) 0.0447(11) Uani 1 1 d . . .
C5 C 0.8092(7) 0.2286(5) 1.1743(4) 0.0633(16) Uani 1 1 d . . .
H5A H 0.8312 0.1603 1.1973 0.095 Uiso 1 1 calc R . .
H5B H 0.8870 0.2475 1.1371 0.095 Uiso 1 1 calc R . .
H5C H 0.7256 0.2096 1.1218 0.095 Uiso 1 1 calc R . .
C6 C 0.9081(6) 0.3601(6) 1.3635(4) 0.0680(16) Uani 1 1 d . . .
H6A H 0.9265 0.2898 1.3842 0.102 Uiso 1 1 calc R . .
H6B H 0.8885 0.4264 1.4307 0.102 Uiso 1 1 calc R . .
H6C H 0.9896 0.3808 1.3313 0.102 Uiso 1 1 calc R . .
C7 C 0.6571(6) 0.3043(5) 1.3302(4) 0.0641(15) Uani 1 1 d . . .
H7A H 0.6765 0.2361 1.3541 0.096 Uiso 1 1 calc R . .
H7B H 0.5766 0.2852 1.2747 0.096 Uiso 1 1 calc R . .
H7C H 0.6375 0.3726 1.3957 0.096 Uiso 1 1 calc R . .
C8 C 0.2893(6) 0.5100(5) 1.2506(5) 0.0632(15) Uani 1 1 d . . .
H8A H 0.2478 0.5735 1.3094 0.095 Uiso 1 1 calc R . .
H8B H 0.2997 0.4406 1.2743 0.095 Uiso 1 1 calc R . .
H8C H 0.2290 0.4885 1.1804 0.095 Uiso 1 1 calc R . .
C9 C 0.4170(5) 0.7017(4) 1.2034(3) 0.0422(10) Uani 1 1 d . . .
C10 C 0.5597(7) 0.7742(5) 1.2259(5) 0.0722(16) Uani 1 1 d . . .
H10A H 0.5448 0.8501 1.2144 0.108 Uiso 1 1 calc R . .
H10B H 0.6253 0.7289 1.1736 0.108 Uiso 1 1 calc R . .
H10C H 0.5975 0.7888 1.3035 0.108 Uiso 1 1 calc R . .
C11 C 0.3280(7) 0.7805(5) 1.2877(5) 0.0709(17) Uani 1 1 d . . .
H11A H 0.3105 0.8525 1.2696 0.106 Uiso 1 1 calc R . .
H11B H 0.3757 0.8018 1.3632 0.106 Uiso 1 1 calc R . .
H11C H 0.2396 0.7387 1.2854 0.106 Uiso 1 1 calc R . .
C12 C 0.3680(8) 0.6802(5) 1.0854(5) 0.081(2) Uani 1 1 d . . .
H12A H 0.3469 0.7558 1.0752 0.122 Uiso 1 1 calc R . .
H12B H 0.2841 0.6285 1.0656 0.122 Uiso 1 1 calc R . .
H12C H 0.4404 0.6419 1.0365 0.122 Uiso 1 1 calc R . .
C21 C 0.6745(5) 0.5915(4) 0.7057(4) 0.0405(10) Uani 1 1 d . . .
H21A H 0.6597 0.6698 0.7625 0.049 Uiso 1 1 calc R . .
H21B H 0.7425 0.6022 0.6548 0.049 Uiso 1 1 calc R . .
C22 C 0.5395(5) 0.5396(4) 0.6394(3) 0.0369(10) Uani 1 1 d . . .
H22A H 0.5582 0.4783 0.5672 0.044 Uiso 1 1 calc R . .
H22B H 0.4865 0.6024 0.6223 0.044 Uiso 1 1 calc R . .
C23 C 0.8360(5) 0.3859(4) 0.6688(4) 0.0430(11) Uani 1 1 d . . .
H23A H 0.9091 0.4297 0.6479 0.065 Uiso 1 1 calc R . .
H23B H 0.7729 0.3452 0.6023 0.065 Uiso 1 1 calc R . .
H23C H 0.8780 0.3275 0.6985 0.065 Uiso 1 1 calc R . .
C24 C 0.8767(4) 0.5818(4) 0.8839(4) 0.0386(10) Uani 1 1 d . . .
C25 C 0.9603(5) 0.6601(4) 0.8362(5) 0.0506(12) Uani 1 1 d . . .
H25A H 1.0308 0.7073 0.8941 0.076 Uiso 1 1 calc R . .
H25B H 0.8979 0.7131 0.8132 0.076 Uiso 1 1 calc R . .
H25C H 1.0057 0.6101 0.7708 0.076 Uiso 1 1 calc R . .
C26 C 0.9736(5) 0.5003(4) 0.9197(4) 0.0426(11) Uani 1 1 d . . .
H26A H 1.0453 0.5478 0.9763 0.064 Uiso 1 1 calc R . .
H26B H 1.0176 0.4490 0.8540 0.064 Uiso 1 1 calc R . .
H26C H 0.9207 0.4514 0.9519 0.064 Uiso 1 1 calc R . .
C27 C 0.8035(5) 0.6582(4) 0.9852(4) 0.0524(12) Uani 1 1 d . . .
H27A H 0.8725 0.7074 1.0432 0.079 Uiso 1 1 calc R . .
H27B H 0.7521 0.6069 1.0158 0.079 Uiso 1 1 calc R . .
H27C H 0.7388 0.7092 0.9615 0.079 Uiso 1 1 calc R . .
C28 C 0.3161(5) 0.5876(4) 0.7849(4) 0.0395(11) Uani 1 1 d . . .
H28A H 0.2618 0.6072 0.7255 0.059 Uiso 1 1 calc R . .
H28B H 0.3680 0.6586 0.8352 0.059 Uiso 1 1 calc R . .
H28C H 0.2534 0.5587 0.8281 0.059 Uiso 1 1 calc R . .
C29 C 0.3289(4) 0.3546(4) 0.6116(3) 0.0364(9) Uani 1 1 d . . .
C30 C 0.4221(5) 0.2577(4) 0.5476(4) 0.0496(12) Uani 1 1 d . . .
H30A H 0.3655 0.1948 0.4900 0.074 Uiso 1 1 calc R . .
H30B H 0.4711 0.2247 0.6002 0.074 Uiso 1 1 calc R . .
H30C H 0.4897 0.2910 0.5115 0.074 Uiso 1 1 calc R . .
C31 C 0.2286(5) 0.2991(5) 0.6695(4) 0.0618(15) Uani 1 1 d . . .
H31A H 0.1714 0.2363 0.6124 0.093 Uiso 1 1 calc R . .
H31B H 0.1687 0.3600 0.7135 0.093 Uiso 1 1 calc R . .
H31C H 0.2817 0.2654 0.7197 0.093 Uiso 1 1 calc R . .
C32 C 0.2455(7) 0.4007(5) 0.5290(4) 0.0691(17) Uani 1 1 d . . .
H32A H 0.1905 0.3351 0.4733 0.104 Uiso 1 1 calc R . .
H32B H 0.3091 0.4351 0.4905 0.104 Uiso 1 1 calc R . .
H32C H 0.1834 0.4615 0.5702 0.104 Uiso 1 1 calc R . .
C41 C 0.4836(5) -0.1132(4) 0.8182(4) 0.0458(11) Uani 1 1 d . . .
H41A H 0.5012 -0.1817 0.7508 0.055 Uiso 1 1 calc R . .
H41B H 0.5075 -0.1353 0.8857 0.055 Uiso 1 1 calc R . .
C42 C 0.3303(5) -0.0845(4) 0.8133(4) 0.0480(11) Uani 1 1 d . . .
H42A H 0.2768 -0.1345 0.8452 0.058 Uiso 1 1 calc R . .
H42B H 0.2942 -0.1021 0.7339 0.058 Uiso 1 1 calc R . .
C43 C 0.7564(5) -0.0073(4) 0.8963(4) 0.0467(11) Uani 1 1 d . . .
H43A H 0.7915 -0.0851 0.8551 0.070 Uiso 1 1 calc R . .
H43B H 0.7402 -0.0033 0.9730 0.070 Uiso 1 1 calc R . .
H43C H 0.8247 0.0547 0.8994 0.070 Uiso 1 1 calc R . .
C44 C 0.6379(5) -0.0160(4) 0.6748(3) 0.0459(11) Uani 1 1 d . . .
C45 C 0.7251(5) 0.0908(4) 0.6727(4) 0.0470(11) Uani 1 1 d . . .
H45A H 0.7499 0.0774 0.5957 0.070 Uiso 1 1 calc R . .
H45B H 0.8099 0.1007 0.7229 0.070 Uiso 1 1 calc R . .
H45C H 0.6712 0.1625 0.6981 0.070 Uiso 1 1 calc R . .
C46 C 0.7196(7) -0.1285(4) 0.6315(4) 0.0699(18) Uani 1 1 d . . .
H46A H 0.7408 -0.1413 0.5538 0.105 Uiso 1 1 calc R . .
H46B H 0.6641 -0.1964 0.6336 0.105 Uiso 1 1 calc R . .
H46C H 0.8062 -0.1201 0.6792 0.105 Uiso 1 1 calc R . .
C47 C 0.5036(6) -0.0280(4) 0.6023(4) 0.0627(15) Uani 1 1 d . . .
H47A H 0.5238 -0.0438 0.5239 0.094 Uiso 1 1 calc R . .
H47B H 0.4535 0.0457 0.6290 0.094 Uiso 1 1 calc R . .
H47C H 0.4463 -0.0937 0.6070 0.094 Uiso 1 1 calc R . .
C48 C 0.1459(5) 0.1020(5) 0.8279(5) 0.0528(13) Uani 1 1 d . . .
H48A H 0.0730 0.0466 0.8318 0.079 Uiso 1 1 calc R . .
H48B H 0.1570 0.0919 0.7489 0.079 Uiso 1 1 calc R . .
H48C H 0.1200 0.1834 0.8676 0.079 Uiso 1 1 calc R . .
C49 C 0.2631(5) 0.0766(4) 1.0361(4) 0.0449(11) Uani 1 1 d . . .
C50 C 0.2398(7) 0.2057(5) 1.1072(5) 0.0682(18) Uani 1 1 d . . .
H50A H 0.2161 0.2097 1.1823 0.102 Uiso 1 1 calc R . .
H50B H 0.1638 0.2363 1.0707 0.102 Uiso 1 1 calc R . .
H50C H 0.3248 0.2537 1.1141 0.102 Uiso 1 1 calc R . .
C51 C 0.1322(6) 0.0011(5) 1.0310(5) 0.0765(18) Uani 1 1 d . . .
H51A H 0.1134 0.0060 1.1075 0.115 Uiso 1 1 calc R . .
H51B H 0.1465 -0.0816 0.9858 0.115 Uiso 1 1 calc R . .
H51C H 0.0532 0.0306 0.9965 0.115 Uiso 1 1 calc R . .
C52 C 0.3854(6) 0.0348(5) 1.0927(5) 0.0649(15) Uani 1 1 d . . .
H52A H 0.3628 0.0364 1.1674 0.097 Uiso 1 1 calc R . .
H52B H 0.4667 0.0872 1.1005 0.097 Uiso 1 1 calc R . .
H52C H 0.4058 -0.0463 1.0468 0.097 Uiso 1 1 calc R . .
B1 B 0.1062(7) 0.7282(5) 0.5455(4) 0.0552(16) Uani 1 1 d . . .
F1 F 0.0648(4) 0.7025(3) 0.4370(2) 0.0827(10) Uani 1 1 d . . .
F2 F 0.2443(4) 0.7044(3) 0.5585(3) 0.0803(10) Uani 1 1 d . . .
F3 F 0.0292(6) 0.6526(5) 0.5828(4) 0.1365(19) Uani 1 1 d . . .
F4 F 0.0833(5) 0.8433(4) 0.6039(4) 0.133(2) Uani 1 1 d . . .
C60 C 1.0065(7) 0.9446(7) 0.3933(6) 0.123(3) Uani 1 1 d D . .
H60A H 1.0488 0.8671 0.3592 0.148 Uiso 0.766(4) 1 calc PR A 1
H60B H 1.0057 0.9602 0.4753 0.148 Uiso 0.766(4) 1 calc PR A 1
H60C H 0.9723 0.9033 0.4426 0.148 Uiso 0.234(4) 1 calc PR A 2
H60D H 1.1082 0.9361 0.3929 0.148 Uiso 0.234(4) 1 calc PR A 2
Cl3 Cl 1.1055(3) 1.0549(2) 0.3713(3) 0.1142(11) Uani 0.766(4) 1 d PD A 1
Cl4 Cl 0.8405(4) 0.9388(5) 0.3358(4) 0.178(2) Uani 0.766(4) 1 d PD A 1
Cl3' Cl 0.9740(12) 1.0871(8) 0.4475(11) 0.152(5) Uani 0.234(4) 1 d PD A 2
Cl4' Cl 0.9313(11) 0.8759(8) 0.2577(6) 0.106(3) Uani 0.234(4) 1 d PD A 2

loop_
_atom_site_aniso_label
_atom_site_aniso_U_11
_atom_site_aniso_U_22
_atom_site_aniso_U_33
_atom_site_aniso_U_23
_atom_site_aniso_U_13
_atom_site_aniso_U_12
Rh1 0.02028(16) 0.02810(16) 0.01778(14) 0.00513(12) 0.00124(12) 0.00011(13)
Rh2 0.02067(16) 0.02779(16) 0.02103(14) 0.01031(12) 0.00284(12) 0.00319(13)
Rh3 0.02252(17) 0.02144(15) 0.02916(15) 0.00631(12) -0.00126(12) 0.00007(13)
Cl1 0.0205(5) 0.0269(4) 0.0216(4) 0.0074(3) 0.0005(3) 0.0015(4)
Cl2 0.0202(5) 0.0257(4) 0.0233(4) 0.0080(3) 0.0012(3) 0.0014(4)
P1 0.0250(6) 0.0482(6) 0.0200(4) 0.0051(4) -0.0022(4) -0.0002(5)
P2 0.0332(6) 0.0353(5) 0.0226(5) 0.0060(4) 0.0075(4) 0.0049(5)
P3 0.0245(6) 0.0378(6) 0.0314(5) 0.0176(4) 0.0089(4) 0.0057(4)
P4 0.0264(6) 0.0377(6) 0.0263(5) 0.0160(4) 0.0041(4) 0.0079(5)
P5 0.0333(6) 0.0234(5) 0.0400(6) 0.0064(4) 0.0011(5) 0.0042(4)
P6 0.0272(6) 0.0260(5) 0.0511(6) 0.0116(5) -0.0020(5) -0.0037(4)
C1 0.050(3) 0.067(3) 0.027(2) -0.005(2) -0.005(2) -0.004(3)
C2 0.071(4) 0.073(3) 0.029(2) 0.005(2) 0.002(2) 0.025(3)
C3 0.032(3) 0.081(4) 0.039(2) 0.019(2) -0.007(2) -0.012(3)
C4 0.038(3) 0.067(3) 0.030(2) 0.019(2) -0.0010(19) 0.013(2)
C5 0.074(4) 0.075(4) 0.046(3) 0.025(3) 0.007(3) 0.026(3)
C6 0.062(4) 0.099(4) 0.043(3) 0.029(3) -0.014(3) 0.021(3)
C7 0.066(4) 0.087(4) 0.055(3) 0.042(3) 0.009(3) 0.012(3)
C8 0.058(4) 0.047(3) 0.081(4) 0.011(3) 0.036(3) 0.008(3)
C9 0.052(3) 0.040(2) 0.033(2) 0.0083(18) 0.009(2) 0.011(2)
C10 0.078(4) 0.056(3) 0.076(4) 0.016(3) 0.002(3) -0.010(3)
C11 0.094(5) 0.055(3) 0.065(3) 0.018(3) 0.029(3) 0.037(3)
C12 0.127(6) 0.054(4) 0.063(4) 0.023(3) -0.006(4) 0.028(4)
C21 0.040(3) 0.043(2) 0.049(2) 0.027(2) 0.012(2) 0.007(2)
C22 0.043(3) 0.044(2) 0.033(2) 0.0232(18) 0.0104(19) 0.012(2)
C23 0.040(3) 0.048(3) 0.044(2) 0.015(2) 0.020(2) 0.006(2)
C24 0.027(2) 0.044(2) 0.047(2) 0.0164(19) 0.0096(18) -0.0030(19)
C25 0.034(3) 0.045(3) 0.078(3) 0.027(2) 0.010(2) -0.006(2)
C26 0.032(3) 0.059(3) 0.040(2) 0.022(2) -0.0001(19) -0.009(2)
C27 0.044(3) 0.048(3) 0.054(3) 0.002(2) 0.009(2) -0.014(2)
C28 0.041(3) 0.047(3) 0.036(2) 0.019(2) 0.0092(19) 0.018(2)
C29 0.033(2) 0.050(2) 0.0277(19) 0.0155(18) -0.0014(17) 0.0054(19)
C30 0.044(3) 0.051(3) 0.045(3) 0.006(2) 0.004(2) 0.003(2)
C31 0.038(3) 0.093(4) 0.043(3) 0.010(3) -0.003(2) -0.020(3)
C32 0.082(4) 0.071(4) 0.049(3) 0.020(3) -0.029(3) 0.008(3)
C41 0.050(3) 0.025(2) 0.059(3) 0.010(2) 0.005(2) 0.003(2)
C42 0.045(3) 0.028(2) 0.062(3) 0.005(2) -0.005(2) -0.009(2)
C43 0.048(3) 0.036(2) 0.055(3) 0.015(2) -0.004(2) 0.004(2)
C44 0.063(3) 0.029(2) 0.039(2) 0.0015(18) 0.008(2) 0.005(2)
C45 0.057(3) 0.042(3) 0.041(2) 0.010(2) 0.014(2) 0.005(2)
C46 0.110(5) 0.040(3) 0.056(3) 0.007(2) 0.033(3) 0.019(3)
C47 0.087(4) 0.043(3) 0.046(3) 0.002(2) -0.013(3) -0.009(3)
C48 0.033(3) 0.046(3) 0.077(4) 0.020(3) -0.009(2) -0.010(2)
C49 0.042(3) 0.035(2) 0.061(3) 0.020(2) 0.008(2) -0.007(2)
C50 0.092(5) 0.054(3) 0.066(3) 0.022(3) 0.039(3) 0.004(3)
C51 0.066(4) 0.076(4) 0.093(4) 0.035(3) 0.013(3) -0.032(3)
C52 0.068(4) 0.074(4) 0.064(3) 0.038(3) 0.006(3) 0.002(3)
B1 0.070(4) 0.053(3) 0.031(3) 0.001(2) -0.007(3) 0.016(3)
F1 0.104(3) 0.088(2) 0.0466(17) 0.0140(16) -0.0136(17) -0.007(2)
F2 0.083(3) 0.064(2) 0.083(2) 0.0139(17) -0.0116(18) 0.0199(18)
F3 0.140(4) 0.188(5) 0.137(4) 0.115(4) 0.066(3) 0.053(4)
F4 0.129(4) 0.097(3) 0.105(3) -0.039(2) -0.061(3) 0.061(3)
C60 0.123(8) 0.163(9) 0.125(7) 0.094(7) 0.040(6) 0.057(6)
Cl3 0.1082(18) 0.0697(15) 0.152(3) 0.0259(15) -0.0089(18) -0.0147(14)
Cl4 0.1082(18) 0.264(6) 0.184(4) 0.118(4) -0.035(3) -0.059(3)
Cl3' 0.1082(18) 0.121(8) 0.192(12) 0.008(8) 0.017(8) -0.003(7)
Cl4' 0.1082(18) 0.109(6) 0.072(5) 0.004(4) -0.035(4) -0.042(5)

loop_
_atom_type_symbol
_atom_type_description
_atom_type_scat_dispersion_real
_atom_type_scat_dispersion_imag
_atom_type_scat_source
C C 0.0033 0.0016 'International Tables Vol C Tables 4.2.6.8 and 6.1.1.4'
H H 0.0000 0.0000 'International Tables Vol C Tables 4.2.6.8 and 6.1.1.4'
B B 0.0013 0.0007 'International Tables Vol C Tables 4.2.6.8 and 6.1.1.4'
Cl Cl 0.1484 0.1585 'International Tables Vol C Tables 4.2.6.8 and 6.1.1.4'
F F 0.0171 0.0103 'International Tables Vol C Tables 4.2.6.8 and 6.1.1.4'
P P 0.1023 0.0942 'International Tables Vol C Tables 4.2.6.8 and 6.1.1.4'
Rh Rh -1.1178 0.9187 'International Tables Vol C Tables 4.2.6.8 and 6.1.1.4'

loop_
_geom_angle_atom_site_label_1
_geom_angle_atom_site_label_2
_geom_angle_atom_site_label_3
_geom_angle
P1 Rh1 P2 85.70(5)
P1 Rh1 Cl1 96.82(4)
P2 Rh1 Cl1 172.85(4)
P1 Rh1 Cl2 172.97(4)
P2 Rh1 Cl2 97.78(4)
Cl1 Rh1 Cl2 80.45(4)
P1 Rh1 Rh2 132.74(4)
P2 Rh1 Rh2 125.32(4)
Cl1 Rh1 Rh2 48.60(3)
Cl2 Rh1 Rh2 49.32(3)
P1 Rh1 Rh3 125.68(4)
P2 Rh1 Rh3 134.67(4)
Cl1 Rh1 Rh3 48.21(3)
Cl2 Rh1 Rh3 47.98(3)
Rh2 Rh1 Rh3 59.67(2)
P3 Rh2 P4 84.93(4)
P3 Rh2 Cl1 99.46(4)
P4 Rh2 Cl1 168.66(4)
P3 Rh2 Cl2 166.90(4)
P4 Rh2 Cl2 97.89(4)
Cl1 Rh2 Cl2 80.21(3)
P3 Rh2 Rh1 121.67(4)
P4 Rh2 Rh1 136.77(3)
Cl1 Rh2 Rh1 48.75(3)
Cl2 Rh2 Rh1 48.84(3)
P3 Rh2 Rh3 139.38(3)
P4 Rh2 Rh3 122.13(4)
Cl1 Rh2 Rh3 48.76(3)
Cl2 Rh2 Rh3 48.46(3)
Rh1 Rh2 Rh3 60.73(3)
P5 Rh3 P6 85.60(5)
P5 Rh3 Cl2 169.00(4)
P6 Rh3 Cl2 98.40(4)
P5 Rh3 Cl1 97.42(4)
P6 Rh3 Cl1 168.48(4)
Cl2 Rh3 Cl1 80.70(4)
P5 Rh3 Rh2 121.82(4)
P6 Rh3 Rh2 137.97(3)
Cl2 Rh3 Rh2 49.33(3)
Cl1 Rh3 Rh2 48.55(3)
P5 Rh3 Rh1 136.62(4)
P6 Rh3 Rh1 123.34(4)
Cl2 Rh3 Rh1 48.37(3)
Cl1 Rh3 Rh1 48.15(3)
Rh2 Rh3 Rh1 59.599(19)
Rh2 Cl1 Rh1 82.65(4)
Rh2 Cl1 Rh3 82.68(4)
Rh1 Cl1 Rh3 83.64(4)
Rh3 Cl2 Rh1 83.65(4)
Rh3 Cl2 Rh2 82.21(4)
Rh1 Cl2 Rh2 81.84(3)
C3 P1 C1 101.6(3)
C3 P1 C4 102.9(2)
C1 P1 C4 106.1(2)
C3 P1 Rh1 117.24(16)
C1 P1 Rh1 111.58(17)
C4 P1 Rh1 115.82(15)
C2 P2 C8 102.2(3)
C2 P2 C9 106.8(2)
C8 P2 C9 101.7(2)
C2 P2 Rh1 111.91(18)
C8 P2 Rh1 116.48(17)
C9 P2 Rh1 116.30(14)
C23 P3 C21 102.7(2)
C23 P3 C24 104.8(2)
C21 P3 C24 102.6(2)
C23 P3 Rh2 117.56(16)
C21 P3 Rh2 110.51(15)
C24 P3 Rh2 116.74(13)
C28 P4 C22 103.5(2)
C28 P4 C29 105.0(2)
C22 P4 C29 103.60(19)
C28 P4 Rh2 115.92(14)
C22 P4 Rh2 111.66(14)
C29 P4 Rh2 115.79(13)
C41 P5 C43 103.2(2)
C41 P5 C44 105.1(2)
C43 P5 C44 103.5(2)
C41 P5 Rh3 112.20(16)
C43 P5 Rh3 116.74(15)
C44 P5 Rh3 114.71(15)
C48 P6 C42 102.0(2)
C48 P6 C49 103.8(2)
C42 P6 C49 105.3(2)
C48 P6 Rh3 118.69(17)
C42 P6 Rh3 112.05(17)
C49 P6 Rh3 113.46(15)
C2 C1 P1 111.3(3)
C2 C1 H1A 109.4
P1 C1 H1A 109.4
C2 C1 H1B 109.4
P1 C1 H1B 109.4
H1A C1 H1B 108.0
C1 C2 P2 112.4(3)
C1 C2 H2A 109.1
P2 C2 H2A 109.1
C1 C2 H2B 109.1
P2 C2 H2B 109.1
H2A C2 H2B 107.9
P1 C3 H3A 109.5
P1 C3 H3B 109.5
H3A C3 H3B 109.5
P1 C3 H3C 109.5
H3A C3 H3C 109.5
H3B C3 H3C 109.5
C5 C4 C6 110.5(4)
C5 C4 C7 108.3(4)
C6 C4 C7 108.5(4)
C5 C4 P1 109.6(3)
C6 C4 P1 112.4(4)
C7 C4 P1 107.4(3)
C4 C5 H5A 109.5
C4 C5 H5B 109.5
H5A C5 H5B 109.5
C4 C5 H5C 109.5
H5A C5 H5C 109.5
H5B C5 H5C 109.5
C4 C6 H6A 109.5
C4 C6 H6B 109.5
H6A C6 H6B 109.5
C4 C6 H6C 109.5
H6A C6 H6C 109.5
H6B C6 H6C 109.5
C4 C7 H7A 109.5
C4 C7 H7B 109.5
H7A C7 H7B 109.5
C4 C7 H7C 109.5
H7A C7 H7C 109.5
H7B C7 H7C 109.5
P2 C8 H8A 109.5
P2 C8 H8B 109.5
H8A C8 H8B 109.5
P2 C8 H8C 109.5
H8A C8 H8C 109.5
H8B C8 H8C 109.5
C12 C9 C11 114.6(5)
C12 C9 C10 106.7(5)
C11 C9 C10 103.7(4)
C12 C9 P2 111.4(3)
C11 C9 P2 114.1(3)
C10 C9 P2 105.2(3)
C9 C10 H10A 109.5
C9 C10 H10B 109.5
H10A C10 H10B 109.5
C9 C10 H10C 109.5
H10A C10 H10C 109.5
H10B C10 H10C 109.5
C9 C11 H11A 109.5
C9 C11 H11B 109.5
H11A C11 H11B 109.5
C9 C11 H11C 109.5
H11A C11 H11C 109.5
H11B C11 H11C 109.5
C9 C12 H12A 109.5
C9 C12 H12B 109.5
H12A C12 H12B 109.5
C9 C12 H12C 109.5
H12A C12 H12C 109.5
H12B C12 H12C 109.5
C22 C21 P3 107.9(3)
C22 C21 H21A 110.1
P3 C21 H21A 110.1
C22 C21 H21B 110.1
P3 C21 H21B 110.1
H21A C21 H21B 108.4
C21 C22 P4 109.7(3)
C21 C22 H22A 109.7
P4 C22 H22A 109.7
C21 C22 H22B 109.7
P4 C22 H22B 109.7
H22A C22 H22B 108.2
P3 C23 H23A 109.5
P3 C23 H23B 109.5
H23A C23 H23B 109.5
P3 C23 H23C 109.5
H23A C23 H23C 109.5
H23B C23 H23C 109.5
C26 C24 C25 109.3(4)
C26 C24 C27 109.5(4)
C25 C24 C27 110.4(4)
C26 C24 P3 108.5(3)
C25 C24 P3 111.3(3)
C27 C24 P3 107.7(3)
C24 C25 H25A 109.5
C24 C25 H25B 109.5
H25A C25 H25B 109.5
C24 C25 H25C 109.5
H25A C25 H25C 109.5
H25B C25 H25C 109.5
C24 C26 H26A 109.5
C24 C26 H26B 109.5
H26A C26 H26B 109.5
C24 C26 H26C 109.5
H26A C26 H26C 109.5
H26B C26 H26C 109.5
C24 C27 H27A 109.5
C24 C27 H27B 109.5
H27A C27 H27B 109.5
C24 C27 H27C 109.5
H27A C27 H27C 109.5
H27B C27 H27C 109.5
P4 C28 H28A 109.5
P4 C28 H28B 109.5
H28A C28 H28B 109.5
P4 C28 H28C 109.5
H28A C28 H28C 109.5
H28B C28 H28C 109.5
C30 C29 C32 109.6(4)
C30 C29 C31 107.4(4)
C32 C29 C31 109.0(4)
C30 C29 P4 109.2(3)
C32 C29 P4 112.7(3)
C31 C29 P4 108.8(3)
C29 C30 H30A 109.5
C29 C30 H30B 109.5
H30A C30 H30B 109.5
C29 C30 H30C 109.5
H30A C30 H30C 109.5
H30B C30 H30C 109.5
C29 C31 H31A 109.5
C29 C31 H31B 109.5
H31A C31 H31B 109.5
C29 C31 H31C 109.5
H31A C31 H31C 109.5
H31B C31 H31C 109.5
C29 C32 H32A 109.5
C29 C32 H32B 109.5
H32A C32 H32B 109.5
C29 C32 H32C 109.5
H32A C32 H32C 109.5
H32B C32 H32C 109.5
C42 C41 P5 110.7(3)
C42 C41 H41A 109.5
P5 C41 H41A 109.5
C42 C41 H41B 109.5
P5 C41 H41B 109.5
H41A C41 H41B 108.1
C41 C42 P6 110.0(3)
C41 C42 H42A 109.7
P6 C42 H42A 109.7
C41 C42 H42B 109.7
P6 C42 H42B 109.7
H42A C42 H42B 108.2
P5 C43 H43A 109.5
P5 C43 H43B 109.5
H43A C43 H43B 109.5
P5 C43 H43C 109.5
H43A C43 H43C 109.5
H43B C43 H43C 109.5
C47 C44 C46 110.1(4)
C47 C44 C45 109.8(4)
C46 C44 C45 109.6(4)
C47 C44 P5 107.6(4)
C46 C44 P5 111.9(3)
C45 C44 P5 107.7(3)
C44 C45 H45A 109.5
C44 C45 H45B 109.5
H45A C45 H45B 109.5
C44 C45 H45C 109.5
H45A C45 H45C 109.5
H45B C45 H45C 109.5
C44 C46 H46A 109.5
C44 C46 H46B 109.5
H46A C46 H46B 109.5
C44 C46 H46C 109.5
H46A C46 H46C 109.5
H46B C46 H46C 109.5
C44 C47 H47A 109.5
C44 C47 H47B 109.5
H47A C47 H47B 109.5
C44 C47 H47C 109.5
H47A C47 H47C 109.5
H47B C47 H47C 109.5
P6 C48 H48A 109.5
P6 C48 H48B 109.5
H48A C48 H48B 109.5
P6 C48 H48C 109.5
H48A C48 H48C 109.5
H48B C48 H48C 109.5
C52 C49 C50 107.7(5)
C52 C49 C51 110.1(4)
C50 C49 C51 109.1(5)
C52 C49 P6 108.7(3)
C50 C49 P6 108.2(3)
C51 C49 P6 112.8(4)
C49 C50 H50A 109.5
C49 C50 H50B 109.5
H50A C50 H50B 109.5
C49 C50 H50C 109.5
H50A C50 H50C 109.5
H50B C50 H50C 109.5
C49 C51 H51A 109.5
C49 C51 H51B 109.5
H51A C51 H51B 109.5
C49 C51 H51C 109.5
H51A C51 H51C 109.5
H51B C51 H51C 109.5
C49 C52 H52A 109.5
C49 C52 H52B 109.5
H52A C52 H52B 109.5
C49 C52 H52C 109.5
H52A C52 H52C 109.5
H52B C52 H52C 109.5
F1 B1 F4 110.2(5)
F1 B1 F2 110.6(5)
F4 B1 F2 110.7(5)
F1 B1 F3 106.0(5)
F4 B1 F3 111.1(6)
F2 B1 F3 108.0(5)
Cl3' C60 Cl4 81.5(6)
Cl3' C60 Cl4' 114.0(7)
Cl4 C60 Cl4' 48.0(4)
Cl3' C60 Cl3 57.1(5)
Cl4 C60 Cl3 111.1(5)
Cl4' C60 Cl3 99.4(5)
Cl3' C60 H60A 165.8
Cl4 C60 H60A 109.4
Cl4' C60 H60A 70.5
Cl3 C60 H60A 109.4
Cl3' C60 H60B 75.4
Cl4 C60 H60B 109.4
Cl4' C60 H60B 149.3
Cl3 C60 H60B 109.4
H60A C60 H60B 108.0
Cl3' C60 H60C 108.8
Cl4 C60 H60C 88.3
Cl4' C60 H60C 108.8
Cl3 C60 H60C 151.8
H60A C60 H60C 81.2
H60B C60 H60C 43.0
Cl3' C60 H60D 108.8
Cl4 C60 H60D 156.1
Cl4' C60 H60D 108.8
Cl3 C60 H60D 61.9
H60A C60 H60D 57.7
H60B C60 H60D 94.3
H60C C60 H60D 107.7

loop_
_geom_bond_atom_site_label_1
_geom_bond_atom_site_label_2
_geom_bond_distance
Rh1 P1 2.1846(13)
Rh1 P2 2.1872(13)
Rh1 Cl1 2.4489(13)
Rh1 Cl2 2.4570(12)
Rh1 Rh2 3.2305(7)
Rh1 Rh3 3.2673(14)
Rh2 P3 2.1825(12)
Rh2 P4 2.1862(11)
Rh2 Cl1 2.4433(11)
Rh2 Cl2 2.4749(11)
Rh2 Rh3 3.2330(8)
Rh3 P5 2.1811(13)
Rh3 P6 2.1867(13)
Rh3 Cl2 2.4423(12)
Rh3 Cl1 2.4512(12)
P1 C3 1.824(5)
P1 C1 1.843(5)
P1 C4 1.868(5)
P2 C2 1.814(5)
P2 C8 1.822(5)
P2 C9 1.862(4)
P3 C23 1.811(4)
P3 C21 1.843(4)
P3 C24 1.883(4)
P4 C28 1.821(4)
P4 C22 1.843(4)
P4 C29 1.862(4)
P5 C41 1.831(4)
P5 C43 1.834(5)
P5 C44 1.881(4)
P6 C48 1.817(5)
P6 C42 1.838(4)
P6 C49 1.873(5)
C1 C2 1.487(8)
C1 H1A 0.9900
C1 H1B 0.9900
C2 H2A 0.9900
C2 H2B 0.9900
C3 H3A 0.9800
C3 H3B 0.9800
C3 H3C 0.9800
C4 C5 1.516(7)
C4 C6 1.518(6)
C4 C7 1.535(7)
C5 H5A 0.9800
C5 H5B 0.9800
C5 H5C 0.9800
C6 H6A 0.9800
C6 H6B 0.9800
C6 H6C 0.9800
C7 H7A 0.9800
C7 H7B 0.9800
C7 H7C 0.9800
C8 H8A 0.9800
C8 H8B 0.9800
C8 H8C 0.9800
C9 C12 1.468(7)
C9 C11 1.496(6)
C9 C10 1.579(7)
C10 H10A 0.9800
C10 H10B 0.9800
C10 H10C 0.9800
C11 H11A 0.9800
C11 H11B 0.9800
C11 H11C 0.9800
C12 H12A 0.9800
C12 H12B 0.9800
C12 H12C 0.9800
C21 C22 1.505(6)
C21 H21A 0.9900
C21 H21B 0.9900
C22 H22A 0.9900
C22 H22B 0.9900
C23 H23A 0.9800
C23 H23B 0.9800
C23 H23C 0.9800
C24 C26 1.516(6)
C24 C25 1.529(6)
C24 C27 1.528(6)
C25 H25A 0.9800
C25 H25B 0.9800
C25 H25C 0.9800
C26 H26A 0.9800
C26 H26B 0.9800
C26 H26C 0.9800
C27 H27A 0.9800
C27 H27B 0.9800
C27 H27C 0.9800
C28 H28A 0.9800
C28 H28B 0.9800
C28 H28C 0.9800
C29 C30 1.519(6)
C29 C32 1.525(6)
C29 C31 1.531(6)
C30 H30A 0.9800
C30 H30B 0.9800
C30 H30C 0.9800
C31 H31A 0.9800
C31 H31B 0.9800
C31 H31C 0.9800
C32 H32A 0.9800
C32 H32B 0.9800
C32 H32C 0.9800
C41 C42 1.526(7)
C41 H41A 0.9900
C41 H41B 0.9900
C42 H42A 0.9900
C42 H42B 0.9900
C43 H43A 0.9800
C43 H43B 0.9800
C43 H43C 0.9800
C44 C47 1.510(7)
C44 C46 1.527(7)
C44 C45 1.537(6)
C45 H45A 0.9800
C45 H45B 0.9800
C45 H45C 0.9800
C46 H46A 0.9800
C46 H46B 0.9800
C46 H46C 0.9800
C47 H47A 0.9800
C47 H47B 0.9800
C47 H47C 0.9800
C48 H48A 0.9800
C48 H48B 0.9800
C48 H48C 0.9800
C49 C52 1.515(7)
C49 C50 1.534(7)
C49 C51 1.534(6)
C50 H50A 0.9800
C50 H50B 0.9800
C50 H50C 0.9800
C51 H51A 0.9800
C51 H51B 0.9800
C51 H51C 0.9800
C52 H52A 0.9800
C52 H52B 0.9800
C52 H52C 0.9800
B1 F1 1.331(6)
B1 F4 1.358(7)
B1 F2 1.377(7)
B1 F3 1.388(8)
C60 Cl3' 1.656(8)
C60 Cl4 1.704(7)
C60 Cl4' 1.733(7)
C60 Cl3 1.736(6)
C60 H60A 0.9900
C60 H60B 0.9900
C60 H60C 0.9900
C60 H60D 0.9900

loop_
_geom_torsion_atom_site_label_1
_geom_torsion_atom_site_label_2
_geom_torsion_atom_site_label_3
_geom_torsion_atom_site_label_4
_geom_torsion
P1 Rh1 Rh2 P3 -20.28(6)
P2 Rh1 Rh2 P3 101.70(5)
Cl1 Rh1 Rh2 P3 -73.48(5)
Cl2 Rh1 Rh2 P3 168.73(4)
Rh3 Rh1 Rh2 P3 -132.58(4)
P1 Rh1 Rh2 P4 -140.60(6)
P2 Rh1 Rh2 P4 -18.62(6)
Cl1 Rh1 Rh2 P4 166.20(5)
Cl2 Rh1 Rh2 P4 48.41(5)
Rh3 Rh1 Rh2 P4 107.10(5)
P1 Rh1 Rh2 Cl1 53.20(5)
P2 Rh1 Rh2 Cl1 175.18(5)
Cl2 Rh1 Rh2 Cl1 -117.79(4)
Rh3 Rh1 Rh2 Cl1 -59.10(3)
P1 Rh1 Rh2 Cl2 170.99(5)
P2 Rh1 Rh2 Cl2 -67.03(5)
Cl1 Rh1 Rh2 Cl2 117.79(4)
Rh3 Rh1 Rh2 Cl2 58.68(4)
P1 Rh1 Rh2 Rh3 112.30(5)
P2 Rh1 Rh2 Rh3 -125.71(4)
Cl1 Rh1 Rh2 Rh3 59.10(3)
Cl2 Rh1 Rh2 Rh3 -58.68(4)
P3 Rh2 Rh3 P5 -23.15(6)
P4 Rh2 Rh3 P5 101.75(5)
Cl1 Rh2 Rh3 P5 -69.80(5)
Cl2 Rh2 Rh3 P5 171.88(4)
Rh1 Rh2 Rh3 P5 -128.88(4)
P3 Rh2 Rh3 P6 -146.76(6)
P4 Rh2 Rh3 P6 -21.86(6)
Cl1 Rh2 Rh3 P6 166.59(6)
Cl2 Rh2 Rh3 P6 48.27(6)
Rh1 Rh2 Rh3 P6 107.51(6)
P3 Rh2 Rh3 Cl2 164.97(5)
P4 Rh2 Rh3 Cl2 -70.13(5)
Cl1 Rh2 Rh3 Cl2 118.32(4)
Rh1 Rh2 Rh3 Cl2 59.24(4)
P3 Rh2 Rh3 Cl1 46.65(5)
P4 Rh2 Rh3 Cl1 171.55(4)
Cl2 Rh2 Rh3 Cl1 -118.32(4)
Rh1 Rh2 Rh3 Cl1 -59.08(4)
P3 Rh2 Rh3 Rh1 105.73(6)
P4 Rh2 Rh3 Rh1 -129.37(4)
Cl1 Rh2 Rh3 Rh1 59.08(4)
Cl2 Rh2 Rh3 Rh1 -59.24(4)
P1 Rh1 Rh3 P5 -17.60(6)
P2 Rh1 Rh3 P5 -143.06(6)
Cl1 Rh1 Rh3 P5 45.93(5)
Cl2 Rh1 Rh3 P5 166.31(5)
Rh2 Rh1 Rh3 P5 105.62(5)
P1 Rh1 Rh3 P6 106.63(5)
P2 Rh1 Rh3 P6 -18.83(6)
Cl1 Rh1 Rh3 P6 170.16(5)
Cl2 Rh1 Rh3 P6 -69.46(5)
Rh2 Rh1 Rh3 P6 -130.15(4)
P1 Rh1 Rh3 Cl2 176.09(5)
P2 Rh1 Rh3 Cl2 50.62(5)
Cl1 Rh1 Rh3 Cl2 -120.38(4)
Rh2 Rh1 Rh3 Cl2 -60.69(3)
P1 Rh1 Rh3 Cl1 -63.53(5)
P2 Rh1 Rh3 Cl1 171.00(5)
Cl2 Rh1 Rh3 Cl1 120.38(4)
Rh2 Rh1 Rh3 Cl1 59.69(3)
P1 Rh1 Rh3 Rh2 -123.22(4)
P2 Rh1 Rh3 Rh2 111.32(5)
Cl1 Rh1 Rh3 Rh2 -59.69(3)
Cl2 Rh1 Rh3 Rh2 60.69(3)
P3 Rh2 Cl1 Rh1 124.19(4)
P4 Rh2 Cl1 Rh1 -123.77(18)
Cl2 Rh2 Cl1 Rh1 -42.52(3)
Rh3 Rh2 Cl1 Rh1 -84.49(4)
P3 Rh2 Cl1 Rh3 -151.32(4)
P4 Rh2 Cl1 Rh3 -39.3(2)
Cl2 Rh2 Cl1 Rh3 41.96(3)
Rh1 Rh2 Cl1 Rh3 84.49(4)
P1 Rh1 Cl1 Rh2 -143.68(4)
P2 Rh1 Cl1 Rh2 -33.4(3)
Cl2 Rh1 Cl1 Rh2 42.87(3)
Rh3 Rh1 Cl1 Rh2 83.40(3)
P1 Rh1 Cl1 Rh3 132.92(4)
P2 Rh1 Cl1 Rh3 -116.8(3)
Cl2 Rh1 Cl1 Rh3 -40.54(3)
Rh2 Rh1 Cl1 Rh3 -83.40(3)
P5 Rh3 Cl1 Rh2 126.47(4)
P6 Rh3 Cl1 Rh2 -128.98(19)
Cl2 Rh3 Cl1 Rh2 -42.58(3)
Rh1 Rh3 Cl1 Rh2 -83.37(3)
P5 Rh3 Cl1 Rh1 -150.16(4)
P6 Rh3 Cl1 Rh1 -45.6(2)
Cl2 Rh3 Cl1 Rh1 40.80(3)
Rh2 Rh3 Cl1 Rh1 83.37(3)
P5 Rh3 Cl2 Rh1 -121.6(2)
P6 Rh3 Cl2 Rh1 127.74(4)
Cl1 Rh3 Cl2 Rh1 -40.63(3)
Rh2 Rh3 Cl2 Rh1 -82.60(3)
P5 Rh3 Cl2 Rh2 -39.0(2)
P6 Rh3 Cl2 Rh2 -149.66(4)
Cl1 Rh3 Cl2 Rh2 41.96(3)
Rh1 Rh3 Cl2 Rh2 82.60(3)
P1 Rh1 Cl2 Rh3 -26.9(3)
P2 Rh1 Cl2 Rh3 -146.30(4)
Cl1 Rh1 Cl2 Rh3 40.71(3)
Rh2 Rh1 Cl2 Rh3 83.01(4)
P1 Rh1 Cl2 Rh2 -109.9(3)
P2 Rh1 Cl2 Rh2 130.69(4)
Cl1 Rh1 Cl2 Rh2 -42.29(3)
Rh3 Rh1 Cl2 Rh2 -83.01(4)
P3 Rh2 Cl2 Rh3 -131.85(15)
P4 Rh2 Cl2 Rh3 126.48(4)
Cl1 Rh2 Cl2 Rh3 -42.21(3)
Rh1 Rh2 Cl2 Rh3 -84.66(4)
P3 Rh2 Cl2 Rh1 -47.20(16)
P4 Rh2 Cl2 Rh1 -148.86(3)
Cl1 Rh2 Cl2 Rh1 42.45(3)
Rh3 Rh2 Cl2 Rh1 84.66(4)
P2 Rh1 P1 C3 -123.4(2)
Cl1 Rh1 P1 C3 49.8(2)
Cl2 Rh1 P1 C3 116.5(4)
Rh2 Rh1 P1 C3 12.6(2)
Rh3 Rh1 P1 C3 92.1(2)
P2 Rh1 P1 C1 -6.9(2)
Cl1 Rh1 P1 C1 166.4(2)
Cl2 Rh1 P1 C1 -126.9(4)
Rh2 Rh1 P1 C1 129.2(2)
Rh3 Rh1 P1 C1 -151.4(2)
P2 Rh1 P1 C4 114.70(16)
Cl1 Rh1 P1 C4 -72.03(16)
Cl2 Rh1 P1 C4 -5.3(4)
Rh2 Rh1 P1 C4 -109.25(16)
Rh3 Rh1 P1 C4 -29.79(17)
P1 Rh1 P2 C2 -7.6(2)
Cl1 Rh1 P2 C2 -118.6(4)
Cl2 Rh1 P2 C2 166.3(2)
Rh2 Rh1 P2 C2 -148.9(2)
Rh3 Rh1 P2 C2 130.8(2)
P1 Rh1 P2 C8 -124.6(2)
Cl1 Rh1 P2 C8 124.4(4)
Cl2 Rh1 P2 C8 49.2(2)
Rh2 Rh1 P2 C8 94.0(2)
Rh3 Rh1 P2 C8 13.8(2)
P1 Rh1 P2 C9 115.48(18)
Cl1 Rh1 P2 C9 4.5(4)
Cl2 Rh1 P2 C9 -70.66(18)
Rh2 Rh1 P2 C9 -25.85(18)
Rh3 Rh1 P2 C9 -106.08(17)
P4 Rh2 P3 C23 -99.03(19)
Cl1 Rh2 P3 C23 70.44(19)
Cl2 Rh2 P3 C23 157.9(2)
Rh1 Rh2 P3 C23 117.38(18)
Rh3 Rh2 P3 C23 36.77(19)
P4 Rh2 P3 C21 18.36(16)
Cl1 Rh2 P3 C21 -172.18(16)
Cl2 Rh2 P3 C21 -84.8(2)
Rh1 Rh2 P3 C21 -125.23(16)
Rh3 Rh2 P3 C21 154.15(16)
P4 Rh2 P3 C24 135.06(16)
Cl1 Rh2 P3 C24 -55.48(16)
Cl2 Rh2 P3 C24 31.9(2)
Rh1 Rh2 P3 C24 -8.53(16)
Rh3 Rh2 P3 C24 -89.14(16)
P3 Rh2 P4 C28 -115.89(18)
Cl1 Rh2 P4 C28 130.7(2)
Cl2 Rh2 P4 C28 51.24(18)
Rh1 Rh2 P4 C28 16.59(19)
Rh3 Rh2 P4 C28 96.53(18)
P3 Rh2 P4 C22 2.24(15)
Cl1 Rh2 P4 C22 -111.1(2)
Cl2 Rh2 P4 C22 169.37(15)
Rh1 Rh2 P4 C22 134.72(15)
Rh3 Rh2 P4 C22 -145.34(15)
P3 Rh2 P4 C29 120.46(16)
Cl1 Rh2 P4 C29 7.1(3)
Cl2 Rh2 P4 C29 -72.41(15)
Rh1 Rh2 P4 C29 -107.06(15)
Rh3 Rh2 P4 C29 -27.12(16)
P6 Rh3 P5 C41 -7.87(17)
Cl2 Rh3 P5 C41 -119.7(3)
Cl1 Rh3 P5 C41 160.95(17)
Rh2 Rh3 P5 C41 -153.86(17)
Rh1 Rh3 P5 C41 128.28(17)
P6 Rh3 P5 C43 -126.67(19)
Cl2 Rh3 P5 C43 121.5(3)
Cl1 Rh3 P5 C43 42.14(19)
Rh2 Rh3 P5 C43 87.33(19)
Rh1 Rh3 P5 C43 9.5(2)
P6 Rh3 P5 C44 111.97(18)
Cl2 Rh3 P5 C44 0.1(3)
Cl1 Rh3 P5 C44 -79.21(18)
Rh2 Rh3 P5 C44 -34.02(18)
Rh1 Rh3 P5 C44 -111.88(17)
P5 Rh3 P6 C48 -127.7(2)
Cl2 Rh3 P6 C48 41.9(2)
Cl1 Rh3 P6 C48 126.5(3)
Rh2 Rh3 P6 C48 7.0(2)
Rh1 Rh3 P6 C48 87.0(2)
P5 Rh3 P6 C42 -9.17(18)
Cl2 Rh3 P6 C42 160.52(18)
Cl1 Rh3 P6 C42 -114.9(3)
Rh2 Rh3 P6 C42 125.62(17)
Rh1 Rh3 P6 C42 -154.45(17)
P5 Rh3 P6 C49 109.99(17)
Cl2 Rh3 P6 C49 -80.33(17)
Cl1 Rh3 P6 C49 4.3(3)
Rh2 Rh3 P6 C49 -115.23(16)
Rh1 Rh3 P6 C49 -35.30(17)
C3 P1 C1 C2 149.0(4)
C4 P1 C1 C2 -103.7(4)
Rh1 P1 C1 C2 23.3(5)
P1 C1 C2 P2 -29.2(6)
C8 P2 C2 C1 149.5(4)
C9 P2 C2 C1 -104.1(4)
Rh1 P2 C2 C1 24.2(5)
C3 P1 C4 C5 -77.0(4)
C1 P1 C4 C5 176.6(4)
Rh1 P1 C4 C5 52.2(4)
C3 P1 C4 C6 46.3(4)
C1 P1 C4 C6 -60.1(4)
Rh1 P1 C4 C6 175.5(3)
C3 P1 C4 C7 165.5(3)
C1 P1 C4 C7 59.2(4)
Rh1 P1 C4 C7 -65.3(3)
C2 P2 C9 C12 168.9(4)
C8 P2 C9 C12 -84.4(5)
Rh1 P2 C9 C12 43.2(5)
C2 P2 C9 C11 -59.4(5)
C8 P2 C9 C11 47.3(4)
Rh1 P2 C9 C11 174.9(3)
C2 P2 C9 C10 53.6(4)
C8 P2 C9 C10 160.3(3)
Rh1 P2 C9 C10 -72.1(3)
C23 P3 C21 C22 86.5(3)
C24 P3 C21 C22 -164.9(3)
Rh2 P3 C21 C22 -39.7(3)
P3 C21 C22 P4 40.4(4)
C28 P4 C22 C21 98.1(3)
C29 P4 C22 C21 -152.5(3)
Rh2 P4 C22 C21 -27.2(3)
C23 P3 C24 C26 -53.3(3)
C21 P3 C24 C26 -160.3(3)
Rh2 P3 C24 C26 78.8(3)
C23 P3 C24 C25 67.1(4)
C21 P3 C24 C25 -39.9(4)
Rh2 P3 C24 C25 -160.9(3)
C23 P3 C24 C27 -171.8(3)
C21 P3 C24 C27 81.2(3)
Rh2 P3 C24 C27 -39.7(3)
C28 P4 C29 C30 176.2(3)
C22 P4 C29 C30 68.0(3)
Rh2 P4 C29 C30 -54.6(3)
C28 P4 C29 C32 54.1(4)
C22 P4 C29 C32 -54.1(4)
Rh2 P4 C29 C32 -176.7(3)
C28 P4 C29 C31 -66.9(4)
C22 P4 C29 C31 -175.1(3)
Rh2 P4 C29 C31 62.3(4)
C43 P5 C41 C42 153.3(3)
C44 P5 C41 C42 -98.5(4)
Rh3 P5 C41 C42 26.8(4)
P5 C41 C42 P6 -33.1(4)
C48 P6 C42 C41 155.7(4)
C49 P6 C42 C41 -96.2(4)
Rh3 P6 C42 C41 27.6(4)
C41 P5 C44 C47 59.3(3)
C43 P5 C44 C47 167.3(3)
Rh3 P5 C44 C47 -64.4(3)
C41 P5 C44 C46 -61.7(4)
C43 P5 C44 C46 46.2(4)
Rh3 P5 C44 C46 174.6(3)
C41 P5 C44 C45 177.7(3)
C43 P5 C44 C45 -74.4(4)
Rh3 P5 C44 C45 54.0(4)
C48 P6 C49 C52 171.4(3)
C42 P6 C49 C52 64.6(4)
Rh3 P6 C49 C52 -58.4(4)
C48 P6 C49 C50 -71.8(4)
C42 P6 C49 C50 -178.7(4)
Rh3 P6 C49 C50 58.4(4)
C48 P6 C49 C51 48.9(4)
C42 P6 C49 C51 -57.9(4)
Rh3 P6 C49 C51 179.1(3)
